data_7101199
loop_
_publ_author_name
'Dirk Walther'
'Reinald Fischer'
'Helmar Gorls'
'Jens Langer'
'Astrid Malassa'
'Gavin Vaughan'

_publ_section_title
;
A Key Step of the Formation of Acrylic Acid from CO~2~ and
Ethylene: The Transformation of a Nickelalactone into a
Nickel-acrylate Complex
;
_journal_issue 23
_journal_name_full 'Chemical Communications'
_journal_paper_doi 10.1039/b603540j
_journal_year 2006
_chemical_formula_sum 'C33 H24 F12 Ni O3 P2'
_chemical_formula_weight 817.17
_chemical_name_systematic
;
?
;
_space_group_IT_number 14
_symmetry_cell_setting monoclinic
_symmetry_space_group_name_Hall '-P 2yn'
_symmetry_space_group_name_H-M 'P 1 21/n 1'
_atom_sites_solution_hydrogens geom
_atom_sites_solution_primary direct
_atom_sites_solution_secondary difmap
_audit_creation_method SHELXL-97
_cell_angle_alpha 90.00
_cell_angle_beta 99.673(3)
_cell_angle_gamma 90.00
_cell_formula_units_Z 4
_cell_length_a 13.1415(5)
_cell_length_b 15.6809(7)
_cell_length_c 16.0563(7)
_cell_measurement_temperature 183(2)
_cell_volume 3261.7(2)
_computing_cell_refinement DENZO
_computing_data_collection COLLECT
_computing_data_reduction DENZO
_computing_molecular_graphics SHELXTL/PC
_computing_publication_material SHELXL-97
_computing_structure_refinement 'SHELXL-97 (Sheldrick, 1997)'
_computing_structure_solution 'SHELXS-97 (Sheldrick, 1990)'
_diffrn_ambient_temperature 183(2)
_diffrn_measured_fraction_theta_full 0.983
_diffrn_measured_fraction_theta_max 0.983
_diffrn_measurement_device_type KappaCCD
_diffrn_measurement_method 'phi- + omega-scan'
_diffrn_radiation_monochromator graphite
_diffrn_radiation_source 'fine-focus sealed tube'
_diffrn_radiation_type MoK\a
_diffrn_radiation_wavelength 0.71073
_diffrn_reflns_av_R_equivalents 0.0968
_diffrn_reflns_av_sigmaI/netI 0.0783
_diffrn_reflns_limit_h_max 16
_diffrn_reflns_limit_h_min -16
_diffrn_reflns_limit_k_max 20
_diffrn_reflns_limit_k_min -19
_diffrn_reflns_limit_l_max 20
_diffrn_reflns_limit_l_min -19
_diffrn_reflns_number 20802
_diffrn_reflns_theta_full 27.46
_diffrn_reflns_theta_max 27.46
_diffrn_reflns_theta_min 2.19
_exptl_absorpt_coefficient_mu 0.797
_exptl_absorpt_correction_type none
_exptl_crystal_colour yellow-orange
_exptl_crystal_density_diffrn 1.664
_exptl_crystal_density_method 'not measured'
_exptl_crystal_description prism
_exptl_crystal_F_000 1648
_exptl_crystal_size_max 0.03
_exptl_crystal_size_mid 0.03
_exptl_crystal_size_min 0.02
_refine_diff_density_max 1.533
_refine_diff_density_min -0.844
_refine_diff_density_rms 0.136
_refine_ls_extinction_method none
_refine_ls_goodness_of_fit_ref 1.103
_refine_ls_hydrogen_treatment constr
_refine_ls_matrix_type full
_refine_ls_number_parameters 460
_refine_ls_number_reflns 7333
_refine_ls_number_restraints 0
_refine_ls_restrained_S_all 1.103
_refine_ls_R_factor_all 0.1094
_refine_ls_R_factor_gt 0.0764
_refine_ls_shift/su_max 0.001
_refine_ls_shift/su_mean 0.000
_refine_ls_structure_factor_coef Fsqd
_refine_ls_weighting_details 'calc w=1/[\s^2^(Fo^2^)+(0.1216P)^2^+3.6710P] where P=(Fo^2^+2Fc^2^)/3'
_refine_ls_weighting_scheme calc
_refine_ls_wR_factor_gt 0.2028
_refine_ls_wR_factor_ref 0.2284
_reflns_number_gt 5158
_reflns_number_total 7333
_reflns_threshold_expression >2sigma(I)
_cod_data_source_file b603540j.txt
_cod_depositor_comments
;
The following automatic conversions were performed:
'_exptl_absorpt_correction_type' value 'NONE' changed to 'none' according
to '/home/saulius/struct/CIF-dictionaries/cif_core.dic' dictionary named
'cif_core.dic' version 2.4.1 from 2010-06-29.

Automatic conversion script
Id: cif_fix_enum 1527 2010-12-29 10:47:43Z saulius 
;
_cod_original_sg_symbol_H-M P2(1)/n
_cod_original_formula_sum 'C29 H16 F12 Ni O2 P2, C4 H8 O'
_cod_database_code 7101199

loop_
_symmetry_equiv_pos_as_xyz
'x, y, z'
'-x+1/2, y+1/2, -z+1/2'
'-x, -y, -z'
'x-1/2, -y-1/2, z-1/2'

loop_
_atom_site_label
_atom_site_type_symbol
_atom_site_fract_x
_atom_site_fract_y
_atom_site_fract_z
_atom_site_U_iso_or_equiv
_atom_site_adp_type
_atom_site_occupancy
_atom_site_symmetry_multiplicity
_atom_site_calc_flag
_atom_site_refinement_flags
Ni Ni 0.75869(5) 0.82063(4) 0.90610(3) 0.0312(2) Uani 1 1 d .
P1 P 0.68727(9) 0.72734(8) 0.97186(7) 0.0313(3) Uani 1 1 d .
P2 P 0.71287(9) 0.74199(7) 0.79078(7) 0.0307(3) Uani 1 1 d .
F1 F 0.3936(3) 0.9444(2) 0.9640(3) 0.0662(10) Uani 1 1 d .
F2 F 0.2643(3) 0.8284(3) 1.0109(3) 0.0737(11) Uani 1 1 d .
F3 F 0.3287(3) 0.6681(3) 1.0483(3) 0.0811(13) Uani 1 1 d .
F4 F 0.8176(3) 0.7594(2) 1.29200(18) 0.0592(9) Uani 1 1 d .
F5 F 0.9411(3) 0.6223(2) 1.29719(19) 0.0580(9) Uani 1 1 d .
F6 F 0.9407(3) 0.5268(2) 1.15790(19) 0.0529(8) Uani 1 1 d .
F7 F 0.8975(3) 0.5035(2) 0.6482(2) 0.0648(10) Uani 1 1 d .
F8 F 1.0829(3) 0.5798(2) 0.6923(2) 0.0588(9) Uani 1 1 d .
F9 F 1.1005(3) 0.7224(3) 0.7867(3) 0.0679(10) Uani 1 1 d .
F10 F 0.5163(3) 0.7263(2) 0.4833(2) 0.0616(10) Uani 1 1 d .
F11 F 0.5420(3) 0.8937(2) 0.4589(2) 0.0659(10) Uani 1 1 d .
F12 F 0.6414(3) 0.9923(2) 0.5851(2) 0.0633(10) Uani 1 1 d .
O1 O 0.8237(3) 0.9049(2) 0.8512(2) 0.0380(7) Uani 1 1 d .
O2 O 0.9061(3) 1.0290(2) 0.8655(2) 0.0416(8) Uani 1 1 d .
C1 C 0.8057(4) 0.8831(3) 1.0111(3) 0.0391(11) Uani 1 1 d .
H1A H 0.7467 0.8952 1.0403 0.047 Uiso 1 1 calc R
H1B H 0.8571 0.8488 1.0492 0.047 Uiso 1 1 calc R
C2 C 0.8542(5) 0.9660(4) 0.9877(3) 0.0490(13) Uani 1 1 d .
H2A H 0.8111 1.0145 1.0005 0.059 Uiso 1 1 calc R
H2B H 0.9233 0.9724 1.0228 0.059 Uiso 1 1 calc R
C3 C 0.8647(4) 0.9692(3) 0.8962(3) 0.0362(10) Uani 1 1 d .
C4 C 0.6618(4) 0.6312(3) 0.9062(3) 0.0348(10) Uani 1 1 d .
H4A H 0.7257 0.5970 0.9094 0.042 Uiso 1 1 calc R
H4B H 0.6087 0.5957 0.9265 0.042 Uiso 1 1 calc R
C5 C 0.6236(4) 0.6597(3) 0.8143(3) 0.0347(10) Uani 1 1 d .
H5A H 0.5526 0.6828 0.8083 0.042 Uiso 1 1 calc R
H5B H 0.6234 0.6109 0.7751 0.042 Uiso 1 1 calc R
C6 C 0.5600(4) 0.7593(3) 0.9921(3) 0.0373(10) Uani 1 1 d .
C7 C 0.5279(4) 0.8425(3) 0.9751(3) 0.0388(11) Uani 1 1 d .
H7A H 0.5738 0.8836 0.9588 0.047 Uiso 1 1 calc R
C8 C 0.4283(4) 0.8647(4) 0.9821(3) 0.0470(13) Uani 1 1 d .
C9 C 0.3604(4) 0.8066(4) 1.0064(4) 0.0517(14) Uani 1 1 d .
C10 C 0.3946(5) 0.7239(4) 1.0249(4) 0.0554(15) Uani 1 1 d .
C11 C 0.4938(4) 0.6988(4) 1.0186(3) 0.0443(12) Uani 1 1 d .
H11A H 0.5165 0.6421 1.0319 0.053 Uiso 1 1 calc R
C12 C 0.7554(4) 0.6894(3) 1.0733(3) 0.0337(10) Uani 1 1 d .
C13 C 0.7532(4) 0.7374(3) 1.1465(3) 0.0400(11) Uani 1 1 d .
H13A H 0.7087 0.7853 1.1451 0.048 Uiso 1 1 calc R
C14 C 0.8160(4) 0.7144(4) 1.2203(3) 0.0423(11) Uani 1 1 d .
C15 C 0.8798(4) 0.6441(4) 1.2243(3) 0.0423(12) Uani 1 1 d .
C16 C 0.8797(4) 0.5961(3) 1.1519(3) 0.0375(10) Uani 1 1 d .
C17 C 0.8199(4) 0.6181(3) 1.0768(3) 0.0368(10) Uani 1 1 d .
H17A H 0.8222 0.5852 1.0274 0.044 Uiso 1 1 calc R
C18 C 0.8249(4) 0.6863(3) 0.7640(3) 0.0326(10) Uani 1 1 d .
C19 C 0.8162(4) 0.6104(3) 0.7171(3) 0.0411(11) Uani 1 1 d .
H19A H 0.7513 0.5831 0.7014 0.049 Uiso 1 1 calc R
C20 C 0.9043(4) 0.5764(3) 0.6944(3) 0.0428(11) Uani 1 1 d .
C21 C 0.9985(4) 0.6138(4) 0.7166(3) 0.0431(12) Uani 1 1 d .
C22 C 1.0067(4) 0.6873(4) 0.7640(4) 0.0462(12) Uani 1 1 d .
C23 C 0.9212(4) 0.7247(3) 0.7877(3) 0.0404(11) Uani 1 1 d .
H23A H 0.9277 0.7759 0.8197 0.048 Uiso 1 1 calc R
C24 C 0.6539(4) 0.7874(3) 0.6898(3) 0.0319(9) Uani 1 1 d .
C25 C 0.6015(4) 0.7358(3) 0.6245(3) 0.0360(10) Uani 1 1 d .
H25A H 0.5920 0.6766 0.6332 0.043 Uiso 1 1 calc R
C26 C 0.5645(4) 0.7730(3) 0.5485(3) 0.0419(11) Uani 1 1 d .
C27 C 0.5782(4) 0.8593(4) 0.5355(3) 0.0463(13) Uani 1 1 d .
C28 C 0.6294(4) 0.9080(3) 0.5989(3) 0.0416(11) Uani 1 1 d .
C29 C 0.6677(4) 0.8733(3) 0.6772(3) 0.0361(10) Uani 1 1 d .
H29A H 0.7030 0.9080 0.7213 0.043 Uiso 1 1 calc R
O1T O 0.0354(4) 0.9784(3) 0.6342(3) 0.0757(14) Uani 1 1 d .
C1T C 0.1213(6) 1.0320(5) 0.6630(6) 0.079(2) Uani 1 1 d .
H1TA H 0.1065 1.0913 0.6434 0.094 Uiso 1 1 calc R
H1TB H 0.1831 1.0117 0.6412 0.094 Uiso 1 1 calc R
C2T C 0.1391(7) 1.0281(6) 0.7587(6) 0.088(3) Uani 1 1 d .
H2TA H 0.2132 1.0350 0.7824 0.105 Uiso 1 1 calc R
H2TB H 0.0991 1.0728 0.7824 0.105 Uiso 1 1 calc R
C3T C 0.1020(7) 0.9417(5) 0.7767(5) 0.079(2) Uani 1 1 d .
H3TA H 0.0769 0.9399 0.8315 0.095 Uiso 1 1 calc R
H3TB H 0.1564 0.8981 0.7765 0.095 Uiso 1 1 calc R
C4T C 0.0150(7) 0.9301(5) 0.7035(4) 0.073(2) Uani 1 1 d .
H4TA H 0.0083 0.8691 0.6877 0.087 Uiso 1 1 calc R
H4TB H -0.0508 0.9490 0.7198 0.087 Uiso 1 1 calc R

loop_
_atom_site_aniso_label
_atom_site_aniso_U_11
_atom_site_aniso_U_22
_atom_site_aniso_U_33
_atom_site_aniso_U_23
_atom_site_aniso_U_13
_atom_site_aniso_U_12
Ni 0.0381(4) 0.0352(3) 0.0212(3) -0.0010(2) 0.0075(2) -0.0007(2)
P1 0.0366(6) 0.0369(6) 0.0209(5) 0.0015(4) 0.0063(4) 0.0032(5)
P2 0.0374(6) 0.0354(6) 0.0200(5) 0.0005(4) 0.0064(4) -0.0005(5)
F1 0.072(2) 0.061(2) 0.071(2) 0.0086(18) 0.0267(19) 0.0265(18)
F2 0.046(2) 0.101(3) 0.080(3) 0.009(2) 0.0276(19) 0.0156(19)
F3 0.061(2) 0.091(3) 0.101(3) 0.027(2) 0.041(2) -0.006(2)
F4 0.080(2) 0.073(2) 0.0224(14) -0.0109(14) 0.0026(14) 0.0154(18)
F5 0.066(2) 0.077(2) 0.0268(15) 0.0018(14) -0.0046(13) 0.0161(18)
F6 0.064(2) 0.0540(18) 0.0378(16) 0.0032(14) 0.0013(14) 0.0203(15)
F7 0.065(2) 0.059(2) 0.071(2) -0.0263(18) 0.0146(18) 0.0098(17)
F8 0.0484(18) 0.065(2) 0.069(2) 0.0032(17) 0.0250(16) 0.0134(16)
F9 0.0397(19) 0.077(3) 0.089(3) -0.016(2) 0.0157(18) -0.0083(17)
F10 0.079(2) 0.064(2) 0.0340(17) 0.0029(15) -0.0133(16) -0.0097(18)
F11 0.083(3) 0.071(2) 0.0370(17) 0.0242(16) -0.0089(16) 0.0002(19)
F12 0.080(2) 0.0447(18) 0.061(2) 0.0220(16) 0.0002(18) -0.0086(17)
O1 0.048(2) 0.0409(18) 0.0261(16) -0.0021(13) 0.0095(14) -0.0079(15)
O2 0.049(2) 0.0389(18) 0.0357(18) 0.0004(14) 0.0040(15) -0.0051(15)
C1 0.043(3) 0.047(3) 0.028(2) -0.003(2) 0.0050(19) -0.005(2)
C2 0.066(4) 0.050(3) 0.033(3) -0.006(2) 0.010(2) -0.010(3)
C3 0.037(3) 0.037(2) 0.034(2) -0.0027(19) 0.0040(19) 0.0038(19)
C4 0.046(3) 0.037(2) 0.022(2) -0.0006(17) 0.0080(18) -0.002(2)
C5 0.040(3) 0.042(2) 0.023(2) 0.0024(18) 0.0077(18) -0.003(2)
C6 0.038(3) 0.054(3) 0.022(2) 0.0020(19) 0.0098(18) 0.002(2)
C7 0.046(3) 0.046(3) 0.026(2) 0.0025(19) 0.0097(19) 0.003(2)
C8 0.053(3) 0.058(3) 0.031(3) 0.003(2) 0.014(2) 0.017(3)
C9 0.039(3) 0.080(4) 0.039(3) 0.001(3) 0.016(2) 0.010(3)
C10 0.056(4) 0.064(4) 0.050(3) 0.010(3) 0.019(3) -0.003(3)
C11 0.044(3) 0.055(3) 0.036(3) 0.009(2) 0.015(2) 0.002(2)
C12 0.040(3) 0.040(3) 0.022(2) 0.0028(18) 0.0079(18) -0.0024(19)
C13 0.051(3) 0.044(3) 0.028(2) 0.000(2) 0.015(2) 0.003(2)
C14 0.051(3) 0.054(3) 0.023(2) -0.004(2) 0.008(2) -0.004(2)
C15 0.048(3) 0.056(3) 0.022(2) 0.006(2) 0.0018(19) 0.002(2)
C16 0.040(3) 0.042(3) 0.031(2) 0.0068(19) 0.0054(19) 0.006(2)
C17 0.043(3) 0.044(3) 0.024(2) 0.0009(19) 0.0067(18) 0.002(2)
C18 0.039(3) 0.038(2) 0.022(2) 0.0023(17) 0.0080(18) 0.0024(19)
C19 0.046(3) 0.040(3) 0.036(3) -0.005(2) 0.004(2) 0.004(2)
C20 0.055(3) 0.041(3) 0.035(3) -0.001(2) 0.012(2) 0.006(2)
C21 0.039(3) 0.053(3) 0.039(3) 0.005(2) 0.010(2) 0.009(2)
C22 0.033(3) 0.054(3) 0.052(3) 0.004(2) 0.009(2) -0.006(2)
C23 0.040(3) 0.046(3) 0.035(3) 0.001(2) 0.008(2) 0.002(2)
C24 0.035(2) 0.036(2) 0.025(2) 0.0011(17) 0.0078(17) 0.0038(18)
C25 0.047(3) 0.035(2) 0.025(2) 0.0025(18) 0.0058(19) 0.003(2)
C26 0.041(3) 0.053(3) 0.027(2) 0.001(2) -0.0049(19) 0.002(2)
C27 0.049(3) 0.056(3) 0.032(3) 0.015(2) 0.001(2) 0.003(2)
C28 0.046(3) 0.042(3) 0.037(3) 0.010(2) 0.005(2) -0.003(2)
C29 0.039(3) 0.041(2) 0.028(2) 0.0011(19) 0.0039(18) 0.001(2)
O1T 0.107(4) 0.069(3) 0.053(3) -0.005(2) 0.021(3) -0.013(3)
C1T 0.077(5) 0.069(5) 0.098(6) -0.008(4) 0.037(4) 0.000(4)
C2T 0.078(5) 0.098(6) 0.080(5) -0.018(5) -0.006(4) 0.018(5)
C3T 0.096(6) 0.083(5) 0.062(5) -0.005(4) 0.024(4) 0.016(4)
C4T 0.106(6) 0.065(4) 0.051(4) -0.011(3) 0.023(4) -0.011(4)

loop_
_atom_type_symbol
_atom_type_description
_atom_type_scat_dispersion_real
_atom_type_scat_dispersion_imag
_atom_type_scat_source
C C 0.0033 0.0016 'International Tables Vol C Tables 4.2.6.8 and 6.1.1.4'
H H 0.0000 0.0000 'International Tables Vol C Tables 4.2.6.8 and 6.1.1.4'
O O 0.0106 0.0060 'International Tables Vol C Tables 4.2.6.8 and 6.1.1.4'
F F 0.0171 0.0103 'International Tables Vol C Tables 4.2.6.8 and 6.1.1.4'
P P 0.1023 0.0942 'International Tables Vol C Tables 4.2.6.8 and 6.1.1.4'
Ni Ni 0.3393 1.1124 'International Tables Vol C Tables 4.2.6.8 and 6.1.1.4'

loop_
_geom_angle_atom_site_label_1
_geom_angle_atom_site_label_2
_geom_angle_atom_site_label_3
_geom_angle
O1 Ni C1 87.09(18)
O1 Ni P1 178.15(11)
C1 Ni P1 91.07(15)
O1 Ni P2 94.62(10)
C1 Ni P2 175.81(16)
P1 Ni P2 87.21(5)
C12 P1 C6 104.9(2)
C12 P1 C4 105.1(2)
C6 P1 C4 104.1(2)
C12 P1 Ni 118.69(16)
C6 P1 Ni 113.29(17)
C4 P1 Ni 109.53(15)
C24 P2 C18 102.6(2)
C24 P2 C5 105.6(2)
C18 P2 C5 106.4(2)
C24 P2 Ni 122.69(16)
C18 P2 Ni 110.22(16)
C5 P2 Ni 108.30(15)
C3 O1 Ni 117.7(3)
C2 C1 Ni 107.5(3)
C3 C2 C1 112.4(4)
O2 C3 O1 122.6(4)
O2 C3 C2 122.5(4)
O1 C3 C2 114.8(4)
C5 C4 P1 108.1(3)
C4 C5 P2 106.5(3)
C7 C6 C11 120.9(5)
C7 C6 P1 118.8(4)
C11 C6 P1 120.1(4)
C8 C7 C6 119.0(5)
F1 C8 C7 120.7(5)
F1 C8 C9 117.7(5)
C7 C8 C9 121.6(5)
F2 C9 C8 121.0(6)
F2 C9 C10 120.5(6)
C8 C9 C10 118.6(5)
F3 C10 C11 120.1(6)
F3 C10 C9 118.2(5)
C11 C10 C9 121.7(5)
C10 C11 C6 118.1(5)
C13 C12 C17 119.6(4)
C13 C12 P1 119.9(4)
C17 C12 P1 120.0(3)
C14 C13 C12 119.3(5)
F4 C14 C13 121.4(5)
F4 C14 C15 117.2(4)
C13 C14 C15 121.4(5)
F5 C15 C14 120.8(5)
F5 C15 C16 120.5(5)
C14 C15 C16 118.7(4)
F6 C16 C17 120.9(4)
F6 C16 C15 117.6(4)
C17 C16 C15 121.5(5)
C16 C17 C12 119.4(4)
C23 C18 C19 120.1(5)
C23 C18 P2 117.4(4)
C19 C18 P2 122.4(4)
C20 C19 C18 118.3(5)
F7 C20 C21 118.6(5)
F7 C20 C19 119.3(5)
C21 C20 C19 122.0(5)
F8 C21 C20 120.7(5)
F8 C21 C22 120.0(5)
C20 C21 C22 119.3(5)
F9 C22 C23 120.3(5)
F9 C22 C21 118.5(5)
C23 C22 C21 121.2(5)
C22 C23 C18 119.1(5)
C29 C24 C25 120.8(4)
C29 C24 P2 117.8(4)
C25 C24 P2 121.3(4)
C26 C25 C24 118.4(5)
F10 C26 C25 120.9(5)
F10 C26 C27 118.0(4)
C25 C26 C27 121.0(5)
F11 C27 C28 120.7(5)
F11 C27 C26 119.4(5)
C28 C27 C26 119.9(4)
F12 C28 C27 118.9(5)
F12 C28 C29 119.9(5)
C27 C28 C29 121.2(5)
C24 C29 C28 118.7(5)
C4T O1T C1T 107.9(6)
O1T C1T C2T 106.5(7)
C3T C2T C1T 103.6(7)
C2T C3T C4T 100.9(7)
O1T C4T C3T 109.4(7)

loop_
_geom_bond_atom_site_label_1
_geom_bond_atom_site_label_2
_geom_bond_distance
Ni O1 1.872(3)
Ni C1 1.957(5)
Ni P1 2.1141(13)
Ni P2 2.2218(12)
P1 C12 1.821(5)
P1 C6 1.827(5)
P1 C4 1.838(5)
P2 C24 1.820(5)
P2 C18 1.825(5)
P2 C5 1.826(5)
F1 C8 1.345(6)
F2 C9 1.323(6)
F3 C10 1.330(7)
F4 C14 1.347(6)
F5 C15 1.349(5)
F6 C16 1.345(6)
F7 C20 1.357(6)
F8 C21 1.345(6)
F9 C22 1.343(6)
F10 C26 1.345(6)
F11 C27 1.354(6)
F12 C28 1.353(6)
O1 C3 1.303(6)
O2 C3 1.228(6)
C1 C2 1.522(7)
C2 C3 1.500(7)
C4 C5 1.544(6)
C6 C7 1.383(7)
C6 C11 1.401(7)
C7 C8 1.377(7)
C8 C9 1.377(8)
C9 C10 1.387(9)
C10 C11 1.382(8)
C12 C13 1.399(7)
C12 C17 1.399(7)
C13 C14 1.374(7)
C14 C15 1.381(8)
C15 C16 1.383(7)
C16 C17 1.369(6)
C18 C23 1.395(7)
C18 C19 1.403(7)
C19 C20 1.378(7)
C20 C21 1.362(8)
C21 C22 1.376(8)
C22 C23 1.376(7)
C24 C29 1.379(7)
C24 C25 1.409(7)
C25 C26 1.366(7)
C26 C27 1.385(8)
C27 C28 1.358(8)
C28 C29 1.384(7)
O1T C4T 1.408(8)
O1T C1T 1.422(9)
C1T C2T 1.517(12)
C2T C3T 1.485(12)
C3T C4T 1.507(11)
